data_9009982
loop_
_publ_author_name
'Sitepu, H.'
'Wright, J. P.'
'Hansen, T.'
'Chateigner, D.'
'Brokmeier, H. G.'
'Ritter, C.'
'Ohba, T.'

_publ_section_title
;
 Combined synchrotron and neutron structural refinement of R-phase in
 Ti50.75Ni47.75Fe1.50 shape memory alloy
;
_journal_name_full 'Materials Science Forum'
_journal_page_first 255
_journal_page_last 260
_journal_volume 495
_journal_year 2005
_chemical_formula_structural Ti50.75Ni47.75Fe1.50
_chemical_formula_sum 'Ni Ti0.88'
_space_group_IT_number 147
_symmetry_space_group_name_Hall '-P 3'
_symmetry_space_group_name_H-M 'P -3'
_cell_angle_alpha 90
_cell_angle_beta 90
_cell_angle_gamma 120
_cell_length_a 4.2579
_cell_length_b 4.2579
_cell_length_c 5.2149
_cell_formula_units_Z 9
_cell_volume 81.878
_database_code_amcsd 0014390
_exptl_crystal_density_diffrn 18.403
_cod_original_formula_sum 'Ti.88 Ni'
_cod_database_code 9009982
_amcsd_formula_title Ti50.75Ni47.75Fe1.50

loop_
_space_group_symop_operation_xyz
x,y,z
y,-x+y,-z
-x+y,-x,z
-x,-y,-z
-y,x-y,z
x-y,x,-z

loop_
_atom_site_label
_atom_site_fract_x
_atom_site_fract_y
_atom_site_fract_z
_atom_site_occupancy
_atom_site_U_iso_or_equiv
Ti1 0.00000 0.00000 0.00000 0.88000 0.00768
Ni2 0.00000 0.00000 0.50000 1.00000 0.00519
Ti3 -0.00805 0.32590 0.65701 0.88000 0.00768
Ni4 -0.01929 0.32450 0.14673 1.00000 0.00519
Ti5 0.33333 0.66667 0.03045 0.88000 0.00768
Ni6 0.33333 0.66667 0.56383 1.00000 0.00519

loop_
_cod_related_entry_id
_cod_related_entry_database
_cod_related_entry_code
1 AMCSD 0014390
